data_7708862
loop_
_publ_author_name
'King, Rhys'
'Levason, William'
'Reid, Gillian'

_publ_section_title
;
 Neutral and cationic germanium(IV) fluoride complexes with phosphine
 coordination -- synthesis, spectroscopy and structures
;
_journal_name_full 'Dalton Transactions'
_journal_paper_doi 10.1039/D1DT03339E
_journal_year 2021
_chemical_formula_moiety 'C7 H18 F6 Ge O3 P2 S'
_chemical_formula_sum 'C7 H18 F6 Ge O3 P2 S'
_chemical_formula_weight 430.836
_space_group_crystal_system orthorhombic
_space_group_IT_number 61
_space_group_name_Hall '-P 2ac 2ab'
_space_group_name_H-M_alt 'P b c a'
_symmetry_Int_Tables_number 61
_atom_sites_solution_primary dual
_audit_creation_date 2021-10-26
_audit_creation_method
;
Olex2 1.5
(compiled 2021.08.20 svn.r13c46975 for OlexSys, GUI svn.r6396)
;
_audit_update_record
;
2021-11-05 deposited with the CCDC.	2021-11-15 downloaded from the CCDC.
;
_cell_angle_alpha 90
_cell_angle_beta 90
_cell_angle_gamma 90
_cell_formula_units_Z 8
_cell_length_a 11.3324(1)
_cell_length_b 11.7241(1)
_cell_length_c 23.5687(3)
_cell_measurement_reflns_used 47212
_cell_measurement_temperature 100.00
_cell_measurement_theta_max 32.8360
_cell_measurement_theta_min 2.4980
_cell_volume 3131.39(6)
_computing_cell_refinement 'CrysAlisPro 1.171.40.84a (Rigaku OD, 2020)'
_computing_data_collection 'CrysAlisPro 1.171.40.84a (Rigaku OD, 2020)'
_computing_data_reduction 'CrysAlisPro 1.171.40.84a (Rigaku OD, 2020)'
_computing_molecular_graphics 'Olex2 1.5 (Dolomanov et al., 2009)'
_computing_publication_material 'Olex2 1.5 (Dolomanov et al., 2009)'
_computing_structure_refinement 'olex2.refine 1.5 (Bourhis et al., 2015)'
_computing_structure_solution 'SHELXT 2014/5 (Sheldrick, 2014)'
_diffrn_ambient_temperature 100
_diffrn_detector 'Hybrid Pixel Array Detector'
_diffrn_detector_area_resol_mean 10.0000
_diffrn_measured_fraction_theta_full 0.9996
_diffrn_measured_fraction_theta_max 0.9149
_diffrn_measurement_details
;
List of Runs (angles in degrees, time in seconds):

  # Type    Start    End  Width  t~exp~   \w     \q     \k     \f   Frames
#--------------------------------------------------------------------------
  1  \w    -26.00  94.00   0.50    5.24    --    5.00  57.00   0.00  240
  2  \w    -99.00  21.00   0.50    5.24    --   -9.90 -57.00   0.00  240
  3  \w    -99.00  22.00   0.50    5.24    --   -9.90 -60.00-150.00  242
  4  \w    -99.00  25.00   0.50    5.24    --   -9.90 -38.00 150.00  248
  5  \w    -99.00  22.00   0.50    5.24    --   -9.90 -60.00  90.00  242
  6  \w    -99.00  51.00   0.50    5.24    --   -9.90 -19.00-180.00  300
  7  \w    -71.00 -46.00   0.50    5.24    --   -9.90  19.00 -60.00   50
;
_diffrn_measurement_device 'four-circle diffractometer'
_diffrn_measurement_device_type 'XtaLAB AFC12 (RCD3): Kappa single'
_diffrn_measurement_method '\w scans'
_diffrn_orient_matrix_type 'CrysAlisPro convention (1999,Acta A55,543-557)'
_diffrn_orient_matrix_UB_11 -0.0092267000
_diffrn_orient_matrix_UB_12 -0.0023033000
_diffrn_orient_matrix_UB_13 0.0297513000
_diffrn_orient_matrix_UB_21 0.0127247000
_diffrn_orient_matrix_UB_22 0.0590801000
_diffrn_orient_matrix_UB_23 0.0020423000
_diffrn_orient_matrix_UB_31 -0.0605990000
_diffrn_orient_matrix_UB_32 0.0126982000
_diffrn_orient_matrix_UB_33 -0.0040969000
_diffrn_radiation_monochromator mirror
_diffrn_radiation_probe x-ray
_diffrn_radiation_type 'Mo K\a'
_diffrn_radiation_wavelength 0.71073
_diffrn_reflns_av_R_equivalents 0.0407
_diffrn_reflns_av_unetI/netI 0.0174
_diffrn_reflns_Laue_measured_fraction_full 0.9996
_diffrn_reflns_Laue_measured_fraction_max 0.9149
_diffrn_reflns_limit_h_max 16
_diffrn_reflns_limit_h_min -13
_diffrn_reflns_limit_k_max 17
_diffrn_reflns_limit_k_min -17
_diffrn_reflns_limit_l_max 35
_diffrn_reflns_limit_l_min -34
_diffrn_reflns_number 80977
_diffrn_reflns_point_group_measured_fraction_full 0.9996
_diffrn_reflns_point_group_measured_fraction_max 0.9149
_diffrn_reflns_theta_full 25.2417
_diffrn_reflns_theta_max 32.59
_diffrn_reflns_theta_min 2.49
_diffrn_source 'Rotating-anode X-ray tube'
_diffrn_source_type 'Rigaku (Mo) X-ray Source'
_exptl_absorpt_coefficient_mu 2.359
_exptl_absorpt_correction_T_max 1.00000
_exptl_absorpt_correction_T_min 0.81549
_exptl_absorpt_correction_type multi-scan
_exptl_absorpt_process_details
;
CrysAlisPro 1.171.40.84a (Rigaku Oxford Diffraction, 2020)
Empirical absorption correction using spherical harmonics,
implemented in SCALE3 ABSPACK scaling algorithm.
;
_exptl_crystal_colour 'clear colourless'
_exptl_crystal_density_diffrn 1.828
_exptl_crystal_description block
_exptl_crystal_F_000 1733.595
_exptl_crystal_size_max 0.35
_exptl_crystal_size_mid 0.2
_exptl_crystal_size_min 0.2
_refine_diff_density_max 0.8122
_refine_diff_density_min -0.8203
_refine_diff_density_rms 0.0943
_refine_ls_d_res_high 0.6598
_refine_ls_d_res_low 8.1683
_refine_ls_goodness_of_fit_ref 1.0600
_refine_ls_hydrogen_treatment constr
_refine_ls_matrix_type full
_refine_ls_number_constraints 24
_refine_ls_number_parameters 187
_refine_ls_number_reflns 5222
_refine_ls_number_restraints 0
_refine_ls_restrained_S_all 1.0600
_refine_ls_R_factor_all 0.0265
_refine_ls_R_factor_gt 0.0207
_refine_ls_shift/su_max -0.0009
_refine_ls_shift/su_mean 0.0000
_refine_ls_structure_factor_coef Fsqd
_refine_ls_weighting_details 'w=1/[\s^2^(Fo^2^)+(0.0223P)^2^+1.5402P] where P=(Fo^2^+2Fc^2^)/3'
_refine_ls_weighting_scheme calc
_refine_ls_wR_factor_gt 0.0486
_refine_ls_wR_factor_ref 0.0502
_reflns_Friedel_coverage 0.0
_reflns_limit_h_max 16
_reflns_limit_h_min 0
_reflns_limit_k_max 17
_reflns_limit_k_min 0
_reflns_limit_l_max 35
_reflns_limit_l_min 0
_reflns_number_gt 4649
_reflns_number_total 5222
_reflns_threshold_expression I>=2u(I)
_cod_data_source_file d1dt03339e2.cif
_cod_data_source_block RKGeF3(PMe3)2(OTF)
_cod_database_code 7708862
_chemical_oxdiff_formula C7H18F6GeO3P2S
_olex2_refinement_description
;
1. Fixed Uiso
 At 1.5 times of:
  All C(H,H,H) groups
2.a Idealised Me refined as rotating group:
 C6(H6a,H6b,H6c), C4(H4a,H4b,H4c), C5(H5a,H5b,H5c), C3(H3a,H3b,H3c), C1(H1a,
 H1b,H1c), C2(H2a,H2b,H2c)
;
_olex2_submission_special_instructions 'No special instructions were received'
_oxdiff_exptl_absorpt_empirical_details
;
Empirical correction (ABSPACK) includes:
- Absorption correction using spherical harmonics
- Frame scaling
;
_oxdiff_exptl_absorpt_empirical_full_max 3.167
_oxdiff_exptl_absorpt_empirical_full_min 0.461

loop_
_space_group_symop_id
_space_group_symop_operation_xyz
1 x,y,z
2 x+1/2,-y+1/2,-z
3 -x,y+1/2,-z+1/2
4 -x+1/2,-y,z+1/2
5 -x,-y,-z
6 -x-1/2,y-1/2,z
7 x,-y-1/2,z-1/2
8 x-1/2,y,-z-1/2

loop_
_atom_site_label
_atom_site_type_symbol
_atom_site_fract_x
_atom_site_fract_y
_atom_site_fract_z
_atom_site_U_iso_or_equiv
_atom_site_adp_type
_atom_site_occupancy
_atom_site_refinement_flags_posn
Ge1 Ge 0.391677(10) 0.554517(10) 0.643051(5) 0.01265(4) Uani 1.000000 .
S1 S 0.68036(2) 0.60923(2) 0.632515(12) 0.01491(6) Uani 1.000000 .
P2 P 0.36190(2) 0.68393(2) 0.567394(12) 0.01310(6) Uani 1.000000 .
P1 P 0.44475(3) 0.41376(2) 0.709586(12) 0.01375(6) Uani 1.000000 .
F1 F 0.36793(6) 0.44094(6) 0.59199(3) 0.01685(13) Uani 1.000000 .
F3 F 0.43946(7) 0.66869(6) 0.68876(3) 0.01933(14) Uani 1.000000 .
F2 F 0.24166(7) 0.56155(7) 0.66446(3) 0.02219(15) Uani 1.000000 .
F4 F 0.75833(8) 0.57939(8) 0.52894(3) 0.02907(18) Uani 1.000000 .
F6 F 0.79935(8) 0.44192(6) 0.58571(4) 0.02817(18) Uani 1.000000 .
F5 F 0.89522(7) 0.59995(8) 0.59180(4) 0.02990(18) Uani 1.000000 .
O1 O 0.57416(7) 0.54756(7) 0.61295(4) 0.01587(16) Uani 1.000000 .
O3 O 0.72209(8) 0.57315(9) 0.68697(4) 0.0258(2) Uani 1.000000 .
O2 O 0.67824(9) 0.72893(8) 0.62111(5) 0.0297(2) Uani 1.000000 .
C6 C 0.43902(11) 0.64559(11) 0.50346(5) 0.0194(2) Uani 1.000000 .
H6a H 0.52429(11) 0.6491(9) 0.51018(14) 0.0291(3) Uiso 1.000000 GR
H6b H 0.4170(7) 0.5680(4) 0.4923(3) 0.0291(3) Uiso 1.000000 GR
H6c H 0.4178(7) 0.6989(6) 0.47309(13) 0.0291(3) Uiso 1.000000 GR
C4 C 0.20671(10) 0.68379(11) 0.54977(5) 0.0198(2) Uani 1.000000 .
H4a H 0.1781(2) 0.60500(11) 0.5478(4) 0.0296(3) Uiso 1.000000 GR
H4b H 0.16270(15) 0.7254(8) 0.5790(2) 0.0296(3) Uiso 1.000000 GR
H4c H 0.19515(14) 0.7209(8) 0.5129(2) 0.0296(3) Uiso 1.000000 GR
C5 C 0.40569(11) 0.82750(10) 0.58444(5) 0.0195(2) Uani 1.000000 .
H5a H 0.3550(6) 0.8573(3) 0.6147(3) 0.0293(3) Uiso 1.000000 GR
H5b H 0.4880(3) 0.82771(15) 0.5972(4) 0.0293(3) Uiso 1.000000 GR
H5c H 0.3980(8) 0.8757(2) 0.55067(12) 0.0293(3) Uiso 1.000000 GR
C7 C 0.78902(10) 0.55372(10) 0.58233(5) 0.0179(2) Uani 1.000000 .
C3 C 0.31555(11) 0.33354(11) 0.72871(6) 0.0244(3) Uani 1.000000 .
H3a H 0.2552(4) 0.38542(16) 0.7436(4) 0.0366(4) Uiso 1.000000 GR
H3b H 0.2849(6) 0.2941(8) 0.69515(12) 0.0366(4) Uiso 1.000000 GR
H3c H 0.3362(2) 0.2773(6) 0.7578(3) 0.0366(4) Uiso 1.000000 GR
C1 C 0.50169(11) 0.47378(11) 0.77394(5) 0.0209(2) Uani 1.000000 .
H1a H 0.5722(6) 0.5191(7) 0.76544(8) 0.0314(3) Uiso 1.000000 GR
H1b H 0.4416(4) 0.5228(7) 0.7913(2) 0.0314(3) Uiso 1.000000 GR
H1c H 0.5224(9) 0.41227(11) 0.80028(18) 0.0314(3) Uiso 1.000000 GR
C2 C 0.54969(11) 0.31291(10) 0.68203(5) 0.0205(2) Uani 1.000000 .
H2a H 0.5167(4) 0.2757(6) 0.6483(3) 0.0307(3) Uiso 1.000000 GR
H2b H 0.6226(3) 0.35279(17) 0.6718(4) 0.0307(3) Uiso 1.000000 GR
H2c H 0.5669(7) 0.2553(5) 0.71099(16) 0.0307(3) Uiso 1.000000 GR

loop_
_atom_site_aniso_label
_atom_site_aniso_U_11
_atom_site_aniso_U_22
_atom_site_aniso_U_33
_atom_site_aniso_U_12
_atom_site_aniso_U_13
_atom_site_aniso_U_23
Ge1 0.01255(6) 0.01312(6) 0.01227(6) 0.00052(4) 0.00014(4) 0.00071(4)
S1 0.01245(12) 0.01373(12) 0.01856(13) -0.00032(9) -0.00141(9) -0.00049(9)
P2 0.01262(12) 0.01267(12) 0.01401(13) 0.00105(10) -0.00131(10) 0.00083(9)
P1 0.01361(12) 0.01482(12) 0.01282(12) 0.00059(10) 0.00002(10) 0.00153(10)
F1 0.0190(3) 0.0152(3) 0.0163(3) -0.0030(2) -0.0028(3) -0.0009(2)
F3 0.0267(4) 0.0155(3) 0.0158(3) 0.0015(3) -0.0012(3) -0.0029(2)
F2 0.0146(3) 0.0292(4) 0.0228(4) 0.0035(3) 0.0053(3) 0.0061(3)
F4 0.0271(4) 0.0423(5) 0.0178(3) -0.0005(4) 0.0029(3) 0.0073(3)
F6 0.0281(4) 0.0184(4) 0.0381(5) 0.0056(3) 0.0084(4) 0.0008(3)
F5 0.0138(3) 0.0383(5) 0.0375(5) -0.0069(3) 0.0025(3) -0.0036(4)
O1 0.0119(4) 0.0182(4) 0.0176(4) -0.0014(3) -0.0001(3) -0.0014(3)
O3 0.0211(4) 0.0386(5) 0.0176(4) 0.0012(4) -0.0044(3) -0.0010(4)
O2 0.0243(5) 0.0133(4) 0.0513(6) -0.0006(3) 0.0005(4) 0.0007(4)
C6 0.0209(5) 0.0218(5) 0.0154(5) 0.0019(4) 0.0021(4) 0.0024(4)
C4 0.0144(5) 0.0206(5) 0.0243(6) 0.0022(4) -0.0042(4) -0.0006(4)
C5 0.0220(6) 0.0146(5) 0.0221(6) -0.0006(4) -0.0057(4) 0.0008(4)
C7 0.0141(5) 0.0192(5) 0.0204(5) -0.0015(4) 0.0005(4) 0.0027(4)
C3 0.0202(6) 0.0253(6) 0.0277(6) -0.0053(5) 0.0010(5) 0.0084(5)
C1 0.0220(6) 0.0264(6) 0.0143(5) 0.0031(5) -0.0033(4) -0.0013(4)
C2 0.0224(6) 0.0182(5) 0.0208(6) 0.0061(5) 0.0004(4) 0.0004(4)

loop_
_atom_type_symbol
_atom_type_scat_dispersion_real
_atom_type_scat_dispersion_imag
_atom_type_scat_Cromer_Mann_a1
_atom_type_scat_Cromer_Mann_a2
_atom_type_scat_Cromer_Mann_a3
_atom_type_scat_Cromer_Mann_a4
_atom_type_scat_Cromer_Mann_b1
_atom_type_scat_Cromer_Mann_b2
_atom_type_scat_Cromer_Mann_b3
_atom_type_scat_Cromer_Mann_b4
_atom_type_scat_Cromer_Mann_c
_atom_type_scat_source
_atom_type_scat_dispersion_source
C 0.00347 0.00161 2.31000 1.02000 1.58860 0.86500 20.84390 10.20750 0.56870 51.65120 0.21560 'International Tables Volume C Table 6.1.1.4 (pp. 500-502)' 'Henke, Gullikson and Davis, At. Data and Nucl. Data Tables, 1993, 54, 2'
F 0.01794 0.01033 3.53920 2.64120 1.51700 1.02430 10.28250 4.29440 0.26150 26.14760 0.27760 'International Tables Volume C Table 6.1.1.4 (pp. 500-502)' 'Henke, Gullikson and Davis, At. Data and Nucl. Data Tables, 1993, 54, 2'
Ge 0.18162 1.86805 16.08160 6.37470 3.70680 3.68300 2.85090 0.25160 11.44680 54.76250 2.13130 'International Tables Volume C Table 6.1.1.4 (pp. 500-502)' 'Henke, Gullikson and Davis, At. Data and Nucl. Data Tables, 1993, 54, 2'
H 0.00000 0.00000 0.49300 0.32291 0.14019 0.04081 10.51090 26.12570 3.14236 57.79970 0.00304 'International Tables Volume C Table 6.1.1.4 (pp. 500-502)' 'Henke, Gullikson and Davis, At. Data and Nucl. Data Tables, 1993, 54, 2'
O 0.01158 0.00611 3.04850 2.28680 1.54630 0.86700 13.27710 5.70110 0.32390 32.90890 0.25080 'International Tables Volume C Table 6.1.1.4 (pp. 500-502)' 'Henke, Gullikson and Davis, At. Data and Nucl. Data Tables, 1993, 54, 2'
P 0.10434 0.09671 6.43450 4.17910 1.78000 1.49080 1.90670 27.15700 0.52600 68.16450 1.11490 'International Tables Volume C Table 6.1.1.4 (pp. 500-502)' 'Henke, Gullikson and Davis, At. Data and Nucl. Data Tables, 1993, 54, 2'
S 0.12424 0.12443 6.90530 5.20340 1.43790 1.58630 1.46790 22.21510 0.25360 56.17200 0.86690 'International Tables Volume C Table 6.1.1.4 (pp. 500-502)' 'Henke, Gullikson and Davis, At. Data and Nucl. Data Tables, 1993, 54, 2'

loop_
_geom_angle_atom_site_label_1
_geom_angle_atom_site_label_2
_geom_angle_atom_site_label_3
_geom_angle
_geom_angle_site_symmetry_1
_geom_angle_site_symmetry_3
_geom_angle_publ_flag
P1 Ge1 P2 171.122(11) . . ?
F1 Ge1 P2 87.11(2) . . ?
F1 Ge1 P1 88.01(2) . . ?
F3 Ge1 P2 90.98(2) . . ?
F3 Ge1 P1 92.62(2) . . ?
F3 Ge1 F1 170.48(3) . . ?
F2 Ge1 P2 92.74(3) . . ?
F2 Ge1 P1 95.04(3) . . ?
F2 Ge1 F1 94.62(4) . . ?
F2 Ge1 F3 94.78(4) . . ?
O1 Ge1 P2 85.08(2) . . ?
O1 Ge1 P1 87.04(2) . . ?
O1 Ge1 F1 84.13(3) . . ?
O1 Ge1 F3 86.42(3) . . ?
O1 Ge1 F2 177.54(3) . . ?
O3 S1 O1 113.84(5) . . ?
O2 S1 O1 114.09(6) . . ?
O2 S1 O3 117.66(7) . . ?
C7 S1 O1 99.94(5) . . ?
C7 S1 O3 104.62(6) . . ?
C7 S1 O2 103.85(6) . . ?
C6 P2 Ge1 113.69(4) . . ?
C4 P2 Ge1 108.15(4) . . ?
C4 P2 C6 106.26(6) . . ?
C5 P2 Ge1 113.09(4) . . ?
C5 P2 C6 106.66(6) . . ?
C5 P2 C4 108.69(6) . . ?
C3 P1 Ge1 109.01(4) . . ?
C1 P1 Ge1 112.36(4) . . ?
C1 P1 C3 106.64(6) . . ?
C2 P1 Ge1 112.90(4) . . ?
C2 P1 C3 106.57(6) . . ?
C2 P1 C1 109.01(6) . . ?
S1 O1 Ge1 130.57(5) . . ?
H6a C6 P2 109.5 . . ?
H6b C6 P2 109.5 . . ?
H6b C6 H6a 109.5 . . ?
H6c C6 P2 109.5 . . ?
H6c C6 H6a 109.5 . . ?
H6c C6 H6b 109.5 . . ?
H4a C4 P2 109.5 . . ?
H4b C4 P2 109.5 . . ?
H4b C4 H4a 109.5 . . ?
H4c C4 P2 109.5 . . ?
H4c C4 H4a 109.5 . . ?
H4c C4 H4b 109.5 . . ?
H5a C5 P2 109.5 . . ?
H5b C5 P2 109.5 . . ?
H5b C5 H5a 109.5 . . ?
H5c C5 P2 109.5 . . ?
H5c C5 H5a 109.5 . . ?
H5c C5 H5b 109.5 . . ?
F4 C7 S1 110.67(8) . . ?
F6 C7 S1 112.02(8) . . ?
F6 C7 F4 107.64(10) . . ?
F5 C7 S1 110.72(8) . . ?
F5 C7 F4 107.40(10) . . ?
F5 C7 F6 108.22(10) . . ?
H3a C3 P1 109.5 . . ?
H3b C3 P1 109.5 . . ?
H3b C3 H3a 109.5 . . ?
H3c C3 P1 109.5 . . ?
H3c C3 H3a 109.5 . . ?
H3c C3 H3b 109.5 . . ?
H1a C1 P1 109.5 . . ?
H1b C1 P1 109.5 . . ?
H1b C1 H1a 109.5 . . ?
H1c C1 P1 109.5 . . ?
H1c C1 H1a 109.5 . . ?
H1c C1 H1b 109.5 . . ?
H2a C2 P1 109.5 . . ?
H2b C2 P1 109.5 . . ?
H2b C2 H2a 109.5 . . ?
H2c C2 P1 109.5 . . ?
H2c C2 H2a 109.5 . . ?
H2c C2 H2b 109.5 . . ?

loop_
_geom_bond_atom_site_label_1
_geom_bond_atom_site_label_2
_geom_bond_distance
_geom_bond_site_symmetry_2
_geom_bond_publ_flag
Ge1 P2 2.3655(3) . ?
Ge1 P1 2.3546(3) . ?
Ge1 F1 1.8149(7) . ?
Ge1 F3 1.8015(7) . ?
Ge1 F2 1.7753(7) . ?
Ge1 O1 2.1878(8) . ?
S1 O1 1.4777(8) . ?
S1 O3 1.4318(9) . ?
S1 O2 1.4291(10) . ?
S1 C7 1.8273(13) . ?
P2 C6 1.7990(12) . ?
P2 C4 1.8070(12) . ?
P2 C5 1.8003(12) . ?
P1 C3 1.7976(13) . ?
P1 C1 1.7922(12) . ?
P1 C2 1.7983(12) . ?
F4 C7 1.3398(14) . ?
F6 C7 1.3184(13) . ?
F5 C7 1.3387(14) . ?
C6 H6a 0.9800 . ?
C6 H6b 0.9800 . ?
C6 H6c 0.9800 . ?
C4 H4a 0.9800 . ?
C4 H4b 0.9800 . ?
C4 H4c 0.9800 . ?
C5 H5a 0.9800 . ?
C5 H5b 0.9800 . ?
C5 H5c 0.9800 . ?
C3 H3a 0.9800 . ?
C3 H3b 0.9800 . ?
C3 H3c 0.9800 . ?
C1 H1a 0.9800 . ?
C1 H1b 0.9800 . ?
C1 H1c 0.9800 . ?
C2 H2a 0.9800 . ?
C2 H2b 0.9800 . ?
C2 H2c 0.9800 . ?
